data_7058407
loop_
_publ_author_name
'Garc\'ia-Raso, Angel'
'Terr\'on, Angel'
'L\'opez-Zafra, Adela'
'Garc\'ia-Viada, Andr\'es'
'Barta, Agostina'
'Frontera, Antonio'
'Lorenzo, Julia'
'Rodr\'iguez-Calado, Sergi'
'V\'azquez-L\'opez, Ezequiel M.'
'Fiol, Juan J.'

_publ_section_title
;
 Crystal structures of N6-modified-amino acid related nucleobase analogs
 (II): hybrid adenine-\b-alanine and adenine-GABA molecules
;
_journal_issue 24
_journal_name_full 'New Journal of Chemistry'
_journal_page_first 9680
_journal_paper_doi 10.1039/C9NJ02279A
_journal_volume 43
_journal_year 2019
_chemical_formula_sum 'C9 H12 Cl N5 O2'
_chemical_formula_weight 257.69
_space_group_crystal_system triclinic
_space_group_IT_number 2
_space_group_name_Hall '-P 1'
_space_group_name_H-M_alt 'P -1'
_symmetry_space_group_name_Hall '-P 1'
_symmetry_space_group_name_H-M 'P -1'
_atom_sites_solution_hydrogens mixed
_audit_creation_method SHELXL-2012
_audit_update_record
;
2019-05-02 deposited with the CCDC.    2019-05-22 downloaded from the CCDC.
;
_cell_angle_alpha 72.819(2)
_cell_angle_beta 85.079(2)
_cell_angle_gamma 85.218(2)
_cell_formula_units_Z 2
_cell_length_a 5.7390(3)
_cell_length_b 9.8258(5)
_cell_length_c 10.4109(5)
_cell_measurement_reflns_used 9986
_cell_measurement_temperature 100(2)
_cell_measurement_theta_max 28.26
_cell_measurement_theta_min 2.52
_cell_volume 557.77(5)
_computing_cell_refinement 'Bruker SAINT'
_computing_data_collection 'Bruker APEX3'
_computing_data_reduction 'Bruker SAINT'
_computing_structure_refinement 'SHELXL-2012 (Sheldrick, 2012)'
_diffrn_ambient_temperature 100(2)
_diffrn_measured_fraction_theta_full 0.999
_diffrn_measured_fraction_theta_max 0.998
_diffrn_measurement_device_type 'Bruker D8 Venture Photon 100 CMOS'
_diffrn_measurement_method '\f and \w scans'
_diffrn_radiation_type MoK\a
_diffrn_radiation_wavelength 0.71073
_diffrn_reflns_av_R_equivalents 0.0311
_diffrn_reflns_av_unetI/netI 0.0171
_diffrn_reflns_Laue_measured_fraction_full 0.999
_diffrn_reflns_Laue_measured_fraction_max 0.998
_diffrn_reflns_limit_h_max 7
_diffrn_reflns_limit_h_min -7
_diffrn_reflns_limit_k_max 13
_diffrn_reflns_limit_k_min -13
_diffrn_reflns_limit_l_max 13
_diffrn_reflns_limit_l_min -13
_diffrn_reflns_number 24580
_diffrn_reflns_point_group_measured_fraction_full 0.999
_diffrn_reflns_point_group_measured_fraction_max 0.998
_diffrn_reflns_theta_full 25.242
_diffrn_reflns_theta_max 28.318
_diffrn_reflns_theta_min 2.174
_exptl_absorpt_coefficient_mu 0.341
_exptl_absorpt_correction_T_max 0.7457
_exptl_absorpt_correction_T_min 0.7178
_exptl_absorpt_correction_type multi-scan
_exptl_absorpt_process_details 'SADABS-2016/2 (Bruker AXS Inc.)'
_exptl_crystal_colour yellow
_exptl_crystal_density_diffrn 1.534
_exptl_crystal_density_method 'not measured'
_exptl_crystal_description prism
_exptl_crystal_F_000 268
_exptl_crystal_size_max 0.189
_exptl_crystal_size_mid 0.085
_exptl_crystal_size_min 0.083
_refine_diff_density_max 0.355
_refine_diff_density_min -0.265
_refine_diff_density_rms 0.055
_refine_ls_extinction_method none
_refine_ls_goodness_of_fit_ref 1.090
_refine_ls_hydrogen_treatment mixed
_refine_ls_matrix_type full
_refine_ls_number_parameters 170
_refine_ls_number_reflns 2780
_refine_ls_number_restraints 0
_refine_ls_restrained_S_all 1.090
_refine_ls_R_factor_all 0.0360
_refine_ls_R_factor_gt 0.0308
_refine_ls_shift/su_max 0.000
_refine_ls_shift/su_mean 0.000
_refine_ls_structure_factor_coef Fsqd
_refine_ls_weighting_details
; 
 w=1/[\s^2^(Fo^2^)+(0.0288P)^2^+0.3528P] 
 where P=(Fo^2^+2Fc^2^)/3 
;
_refine_ls_weighting_scheme calc
_refine_ls_wR_factor_gt 0.0708
_refine_ls_wR_factor_ref 0.0732
_reflns_Friedel_coverage 0.000
_reflns_number_gt 2499
_reflns_number_total 2780
_reflns_threshold_expression 'I > 2\s(I)'
_cod_data_source_file c9nj02279a1.cif
_cod_data_source_block 4_32040801_0m
_cod_depositor_comments 'Adding full bibliography for 7058405--7058408.cif.'
_cod_database_code 7058407
_shelx_space_group_comment
; 
The symmetry employed for this shelxl refinement is uniquely defined 
by the following loop, which should always be used as a source of 
symmetry information in preference to the above space-group names. 
They are only intended as comments. 
;
_shelx_estimated_absorpt_t_min 0.938
_shelx_estimated_absorpt_t_max 0.972
_shelxl_version_number 2012-9

loop_
_space_group_symop_operation_xyz
'x, y, z'
'-x, -y, -z'

loop_
_atom_site_label
_atom_site_type_symbol
_atom_site_fract_x
_atom_site_fract_y
_atom_site_fract_z
_atom_site_U_iso_or_equiv
_atom_site_adp_type
_atom_site_occupancy
_atom_site_site_symmetry_order
_atom_site_calc_flag
_atom_site_refinement_flags_posn
_atom_site_refinement_flags_adp
Cl1 Cl 0.21999(5) 0.37804(3) 0.16054(3) 0.01322(9) Uani 1 1 d . .
O2 O -0.51177(17) -0.07357(11) 0.18340(10) 0.0201(2) Uani 1 1 d . .
N3 N 0.38707(19) 0.45033(12) -0.32136(11) 0.0135(2) Uani 1 1 d . .
N6 N -0.17089(19) 0.22168(12) -0.09857(11) 0.0124(2) Uani 1 1 d . .
N1 N 0.16122(18) 0.35266(11) -0.11785(11) 0.0110(2) Uani 1 1 d . .
O1 O -0.6329(2) -0.05326(13) 0.38621(10) 0.0272(3) Uani 1 1 d . .
N7 N -0.04743(19) 0.24740(12) -0.39628(10) 0.0142(2) Uani 1 1 d . .
N9 N 0.2479(2) 0.37919(12) -0.50611(11) 0.0142(2) Uani 1 1 d . .
C8 C 0.0720(2) 0.29722(14) -0.51299(13) 0.0158(3) Uani 1 1 d . .
H8 H 0.0385 0.2778 -0.5934 0.019 Uiso 1 1 calc R U
C64 C -0.4910(2) -0.02501(14) 0.27644(13) 0.0144(3) Uani 1 1 d . .
C5 C 0.0598(2) 0.30011(13) -0.30847(12) 0.0116(2) Uani 1 1 d . .
C6 C 0.0078(2) 0.28800(13) -0.17041(12) 0.0106(2) Uani 1 1 d . .
C61 C -0.2528(2) 0.22148(13) 0.03863(12) 0.0125(2) Uani 1 1 d . .
H61A H -0.4246 0.2136 0.0491 0.015 Uiso 1 1 calc R U
H61B H -0.2206 0.3139 0.0513 0.015 Uiso 1 1 calc R U
C62 C -0.1398(2) 0.10108(13) 0.14886(12) 0.0134(2) Uani 1 1 d . .
H62A H 0.0138 0.1289 0.1660 0.016 Uiso 1 1 calc R U
H62B H -0.1131 0.0140 0.1189 0.016 Uiso 1 1 calc R U
C63 C -0.2985(2) 0.06987(14) 0.27846(12) 0.0144(2) Uani 1 1 d . .
H63A H -0.2030 0.0230 0.3561 0.017 Uiso 1 1 calc R U
H63B H -0.3693 0.1610 0.2906 0.017 Uiso 1 1 calc R U
C2 C 0.3370(2) 0.43062(13) -0.19251(13) 0.0128(2) Uani 1 1 d . .
H2 H 0.4312 0.4744 -0.1472 0.015 Uiso 1 1 calc R U
C4 C 0.2432(2) 0.38158(13) -0.37546(12) 0.0119(2) Uani 1 1 d . .
H1 H -0.734(4) -0.116(3) 0.379(2) 0.055(7) Uiso 1 1 d . .
H5 H -0.251(3) 0.1814(18) -0.1363(18) 0.019(4) Uiso 1 1 d . .
H3 H 0.343(3) 0.422(2) -0.5693(19) 0.027(5) Uiso 1 1 d . .
H4 H 0.147(3) 0.353(2) -0.033(2) 0.032(5) Uiso 1 1 d . .

loop_
_atom_site_aniso_label
_atom_site_aniso_U_11
_atom_site_aniso_U_22
_atom_site_aniso_U_33
_atom_site_aniso_U_23
_atom_site_aniso_U_13
_atom_site_aniso_U_12
Cl1 0.01444(15) 0.01717(15) 0.00920(14) -0.00503(11) 0.00104(10) -0.00491(11)
O2 0.0219(5) 0.0269(5) 0.0151(5) -0.0098(4) 0.0038(4) -0.0131(4)
N3 0.0133(5) 0.0163(5) 0.0108(5) -0.0029(4) 0.0005(4) -0.0047(4)
N6 0.0140(5) 0.0156(5) 0.0086(5) -0.0044(4) 0.0017(4) -0.0063(4)
N1 0.0125(5) 0.0138(5) 0.0073(5) -0.0035(4) 0.0007(4) -0.0032(4)
O1 0.0317(6) 0.0407(6) 0.0143(5) -0.0125(5) 0.0104(4) -0.0265(5)
N7 0.0167(5) 0.0185(5) 0.0081(5) -0.0038(4) 0.0014(4) -0.0074(4)
N9 0.0164(5) 0.0188(5) 0.0071(5) -0.0023(4) 0.0027(4) -0.0073(4)
C8 0.0189(6) 0.0197(6) 0.0092(6) -0.0039(5) 0.0011(5) -0.0076(5)
C64 0.0152(6) 0.0164(6) 0.0106(6) -0.0015(5) 0.0000(5) -0.0041(5)
C5 0.0125(6) 0.0134(6) 0.0091(5) -0.0028(4) 0.0002(4) -0.0037(4)
C6 0.0119(5) 0.0100(5) 0.0093(5) -0.0019(4) 0.0002(4) -0.0012(4)
C61 0.0136(6) 0.0154(6) 0.0086(5) -0.0039(5) 0.0037(4) -0.0037(5)
C62 0.0131(6) 0.0147(6) 0.0116(6) -0.0023(5) 0.0013(4) -0.0037(5)
C63 0.0182(6) 0.0171(6) 0.0080(5) -0.0024(5) 0.0003(5) -0.0076(5)
C2 0.0121(6) 0.0140(6) 0.0127(6) -0.0041(5) 0.0003(4) -0.0043(5)
C4 0.0122(6) 0.0133(6) 0.0091(5) -0.0018(4) 0.0012(4) -0.0025(4)

loop_
_atom_type_symbol
_atom_type_description
_atom_type_scat_dispersion_real
_atom_type_scat_dispersion_imag
_atom_type_scat_source
C C 0.0033 0.0016 'International Tables Vol C Tables 4.2.6.8 and 6.1.1.4'
H H 0.0000 0.0000 'International Tables Vol C Tables 4.2.6.8 and 6.1.1.4'
N N 0.0061 0.0033 'International Tables Vol C Tables 4.2.6.8 and 6.1.1.4'
O O 0.0106 0.0060 'International Tables Vol C Tables 4.2.6.8 and 6.1.1.4'
Cl Cl 0.1484 0.1585 'International Tables Vol C Tables 4.2.6.8 and 6.1.1.4'

loop_
_geom_angle_atom_site_label_1
_geom_angle_atom_site_label_2
_geom_angle_atom_site_label_3
_geom_angle
C2 N3 C4 112.26(10)
C6 N6 C61 126.54(11)
C2 N1 C6 123.56(11)
C8 N7 C5 104.09(10)
C8 N9 C4 106.58(10)
N7 C8 N9 113.10(11)
O2 C64 O1 122.73(12)
O2 C64 C63 123.42(11)
O1 C64 C63 113.83(11)
N7 C5 C4 110.36(11)
N7 C5 C6 131.25(11)
C4 C5 C6 118.35(11)
N6 C6 N1 122.63(11)
N6 C6 C5 123.89(11)
N1 C6 C5 113.48(10)
N6 C61 C62 114.18(10)
C61 C62 C63 110.14(10)
C64 C63 C62 112.08(10)
N3 C2 N1 125.49(11)
N3 C4 N9 127.43(11)
N3 C4 C5 126.69(11)
N9 C4 C5 105.88(11)

loop_
_geom_bond_atom_site_label_1
_geom_bond_atom_site_label_2
_geom_bond_distance
O2 C64 1.2175(16)
N3 C2 1.3074(16)
N3 C4 1.3614(16)
N6 C6 1.3144(16)
N6 C61 1.4643(15)
N1 C2 1.3605(15)
N1 C6 1.3636(15)
O1 C64 1.3181(16)
N7 C8 1.3218(16)
N7 C5 1.3830(16)
N9 C8 1.3624(16)
N9 C4 1.3652(16)
C64 C63 1.5089(17)
C5 C4 1.3851(16)
C5 C6 1.4144(16)
C61 C62 1.5279(18)
C62 C63 1.5283(17)

loop_
_geom_hbond_atom_site_label_D
_geom_hbond_atom_site_label_H
_geom_hbond_atom_site_label_A
_geom_hbond_distance_DH
_geom_hbond_distance_HA
_geom_hbond_distance_DA
_geom_hbond_angle_DHA
_geom_hbond_site_symmetry_A
C8 H8 Cl1 0.95 2.62 3.3056(13) 129.9 1_554
C61 H61A Cl1 0.99 2.88 3.5849(13) 129.3 1_455
C62 H62A Cl1 0.99 2.79 3.5860(13) 137.8 .
C2 H2 Cl1 0.95 2.54 3.3797(12) 147.6 2_665
O1 H1 N7 0.90(2) 1.83(2) 2.7290(15) 170(2) 2_455
N6 H5 O2 0.821(18) 1.970(18) 2.7734(14) 165.7(17) 2_455
N9 H3 N3 0.847(19) 2.112(19) 2.9295(15) 162.2(18) 2_664
N1 H4 Cl1 0.88(2) 2.18(2) 3.0306(11) 162.3(17) .
